data_4517258
loop_
_publ_author_name
'Adam Duong'
'Sanil Rajak'
'Alexandre A. Tremblay'
'Thierry Maris'
'James D. Wuest'

_publ_contact_author_email thierry.maris@umontreal.ca
_publ_contact_author_id_orcid 0000-0001-9731-4046
_publ_contact_author_name 'Thierry Maris'
_publ_contact_author_phone '514 340 4711 2579'
_publ_section_title
;
 Molecular Organization in Crystals of Bis(diaminotriazinyl)- Substituted
 Derivatives of Benzene, Pyridine, and Pyrazine
;
_journal_name_full 'Crystal growth and Design'
_journal_page_first 1299
_journal_paper_doi 10.1021/acs.cgd.8b01694
_journal_volume 19
_journal_year 2019
_chemical_formula_moiety 'C10 H10 N12, 2(C2 H6 O S)'
_chemical_formula_sum 'C14 H22 N12 O2 S2'
_chemical_formula_weight 454.55
_chemical_name_common
;
6,6'-(pyrazine-2,3-diyl)bis(1,3,5-triazine-2,4-diamine) 
dimethyl sulfoxide solvate
;
_chemical_name_systematic
;
6,6'-(pyrazine-2,3-diyl)bis(1,3,5-triazine-2,4-diamine) 
dimethyl sulfoxide solvate
;
_space_group_crystal_system orthorhombic
_space_group_IT_number 61
_space_group_name_Hall '-P 2ac 2ab'
_space_group_name_H-M_alt 'P b c a'
_atom_sites_solution_hydrogens geom
_atom_sites_solution_primary direct
_audit_creation_date 2017-08-26
_audit_creation_method
;
Olex2 1.2
(compiled 2017.08.10 svn.r3458 for OlexSys, GUI svn.r5381)
;
_cell_angle_alpha 90
_cell_angle_beta 90
_cell_angle_gamma 90
_cell_formula_units_Z 8
_cell_length_a 16.8304(6)
_cell_length_b 14.2370(5)
_cell_length_c 18.0925(7)
_cell_measurement_reflns_used 9014
_cell_measurement_temperature 150
_cell_measurement_theta_max 69.695
_cell_measurement_theta_min 4.746
_cell_volume 4335.2(3)
_computing_cell_refinement
;
SAINT (2009) Release V7.68A; Integration Software for Single Crystal Data. 
Bruker AXS Inc., Madison, WI 53719-1173.'
;
_computing_data_collection
;
 APEX2 (2009) ; Bruker Molecular Analysis Research Tool.
 Bruker AXS Inc., Madison, WI 53719-1173.
;
_computing_data_reduction
;
SAINT (2009) Release V7.68A; Integration Software for Single Crystal Data. 
Bruker AXS Inc., Madison, WI 53719-1173.'
;
_computing_molecular_graphics 'Olex2 (Dolomanov et al., 2009)'
_computing_publication_material 'Olex2 (Dolomanov et al., 2009)'
_computing_structure_refinement 'XL (Sheldrick, 2008)'
_computing_structure_solution 'ShelXS (Sheldrick, 2008)'
_diffrn_ambient_temperature 150
_diffrn_detector 'CCD Area detector'
_diffrn_detector_area_resol_mean 8.3
_diffrn_detector_type 'Bruker Platinum 100'
_diffrn_measured_fraction_theta_full 0.998
_diffrn_measured_fraction_theta_max 0.996
_diffrn_measurement_device 'k-geometry diffractometer'
_diffrn_measurement_device_type 'Bruker X8Proteum'
_diffrn_measurement_method '\w scans'
_diffrn_radiation_collimation 'Focusing mirrors'
_diffrn_radiation_monochromator 'Helios Optics'
_diffrn_radiation_probe x-ray
_diffrn_radiation_type CuK\a
_diffrn_radiation_wavelength 1.54178
_diffrn_reflns_av_R_equivalents 0.0493
_diffrn_reflns_av_unetI/netI 0.0188
_diffrn_reflns_Laue_measured_fraction_full 0.998
_diffrn_reflns_Laue_measured_fraction_max 0.996
_diffrn_reflns_limit_h_max 20
_diffrn_reflns_limit_h_min -20
_diffrn_reflns_limit_k_max 17
_diffrn_reflns_limit_k_min -17
_diffrn_reflns_limit_l_max 20
_diffrn_reflns_limit_l_min -22
_diffrn_reflns_number 76609
_diffrn_reflns_point_group_measured_fraction_full 0.998
_diffrn_reflns_point_group_measured_fraction_max 0.996
_diffrn_reflns_theta_full 67.679
_diffrn_reflns_theta_max 69.946
_diffrn_reflns_theta_min 4.746
_diffrn_source 'Bruker Microstar Rotating Anode'
_diffrn_source_target Cu
_diffrn_source_type 'Rotating Anode'
_exptl_absorpt_coefficient_mu 2.564
_exptl_absorpt_correction_T_max 0.7533
_exptl_absorpt_correction_T_min 0.5172
_exptl_absorpt_correction_type multi-scan
_exptl_absorpt_process_details
;
SADABS-2008/1 (Bruker,2008) was used for absorption correction. 
wR2(int) was 0.1114 before and 0.0655 after correction. 
The Ratio of minimum to maximum transmission is 0.6866. 
The \l/2 correction factor is 0.0015.'
;
_exptl_crystal_colour 'clear light colourless'
_exptl_crystal_colour_lustre clear
_exptl_crystal_colour_modifier light
_exptl_crystal_colour_primary colourless
_exptl_crystal_density_diffrn 1.393
_exptl_crystal_description block
_exptl_crystal_F_000 1904
_exptl_crystal_size_max 0.3
_exptl_crystal_size_mid 0.24
_exptl_crystal_size_min 0.1
_refine_diff_density_max 0.499
_refine_diff_density_min -0.342
_refine_diff_density_rms 0.054
_refine_ls_extinction_coef .
_refine_ls_extinction_method none
_refine_ls_goodness_of_fit_ref 1.054
_refine_ls_hydrogen_treatment constr
_refine_ls_matrix_type full
_refine_ls_number_parameters 311
_refine_ls_number_reflns 4091
_refine_ls_number_restraints 3
_refine_ls_restrained_S_all 1.055
_refine_ls_R_factor_all 0.0433
_refine_ls_R_factor_gt 0.0430
_refine_ls_shift/su_max 0.001
_refine_ls_shift/su_mean 0.000
_refine_ls_structure_factor_coef Fsqd
_refine_ls_weighting_details 'w=1/[\s^2^(Fo^2^)+(0.0667P)^2^+2.5149P] where P=(Fo^2^+2Fc^2^)/3'
_refine_ls_weighting_scheme calc
_refine_ls_wR_factor_gt 0.1192
_refine_ls_wR_factor_ref 0.1196
_reflns_Friedel_coverage 0.000
_reflns_Friedel_fraction_full .
_reflns_Friedel_fraction_max .
_reflns_number_gt 4022
_reflns_number_total 4091
_reflns_threshold_expression 'I > 2\s(I)'
_cod_data_source_file 3_adam71.cif
_cod_data_source_block adam71
_cod_database_code 4517258

loop_
_space_group_symop_id
_space_group_symop_operation_xyz
1 'x, y, z'
2 '-x+1/2, -y, z+1/2'
3 'x+1/2, -y+1/2, -z'
4 '-x, y+1/2, -z+1/2'
5 '-x, -y, -z'
6 'x-1/2, y, -z-1/2'
7 '-x-1/2, y-1/2, z'
8 'x, -y-1/2, z-1/2'

loop_
_atom_site_label
_atom_site_type_symbol
_atom_site_fract_x
_atom_site_fract_y
_atom_site_fract_z
_atom_site_U_iso_or_equiv
_atom_site_adp_type
_atom_site_occupancy
_atom_site_site_symmetry_order
_atom_site_calc_flag
_atom_site_refinement_flags_posn
_atom_site_refinement_flags_adp
_atom_site_refinement_flags_occupancy
_atom_site_disorder_assembly
_atom_site_disorder_group
C1 C 0.71595(10) -0.21475(12) 1.00226(10) 0.0344(4) Uani 1 1 d . . . . .
H1 H 0.690696 -0.272858 1.012976 0.041 Uiso 1 1 calc R . . . .
C2 C 0.78882(10) -0.21538(11) 0.96708(11) 0.0343(4) Uani 1 1 d . . . . .
H2 H 0.812773 -0.273899 0.955263 0.041 Uiso 1 1 calc R . . . .
C3 C 0.79070(9) -0.05495(11) 0.96790(9) 0.0263(3) Uani 1 1 d . . . . .
C4 C 0.71793(9) -0.05453(11) 1.00510(9) 0.0263(3) Uani 1 1 d . . . . .
C5 C 0.83364(9) 0.03052(11) 0.94129(9) 0.0268(3) Uani 1 1 d . . . . .
C6 C 0.94837(10) 0.11057(11) 0.92786(10) 0.0303(4) Uani 1 1 d . . . . .
C7 C 0.83718(10) 0.16010(12) 0.87014(10) 0.0313(4) Uani 1 1 d . . . . .
C8 C 0.67870(9) 0.03113(10) 1.03611(9) 0.0257(3) Uani 1 1 d . . . . .
C9 C 0.68422(10) 0.15524(11) 1.11221(10) 0.0309(4) Uani 1 1 d . . . . .
C10 C 0.56760(9) 0.11403(11) 1.05946(9) 0.0278(3) Uani 1 1 d . . . . .
N1 N 0.82640(8) -0.13624(9) 0.94928(8) 0.0313(3) Uani 1 1 d . . . . .
N2 N 0.68013(8) -0.13518(9) 1.02157(8) 0.0314(3) Uani 1 1 d . . . . .
N3 N 0.91062(8) 0.03477(9) 0.95785(8) 0.0298(3) Uani 1 1 d . . . . .
N4 N 0.91442(8) 0.17527(10) 0.88488(8) 0.0332(3) Uani 1 1 d . . . . .
N5 N 0.79248(8) 0.08926(9) 0.89943(8) 0.0298(3) Uani 1 1 d . . . . .
N6 N 1.02553(8) 0.11957(11) 0.94264(9) 0.0375(4) Uani 1 1 d . . . . .
H6A H 1.052462 0.167096 0.924222 0.045 Uiso 1 1 calc R . . . .
H6B H 1.049575 0.077979 0.970830 0.045 Uiso 1 1 calc R . . . .
N7 N 0.80083(9) 0.21860(11) 0.82392(9) 0.0393(4) Uani 1 1 d . . . . .
H7A H 0.827304 0.265513 0.804002 0.047 Uiso 1 1 calc R . . . .
H7B H 0.750291 0.210417 0.813234 0.047 Uiso 1 1 calc R . . . .
N8 N 0.72509(8) 0.08666(9) 1.07612(8) 0.0286(3) Uani 1 1 d . . . . .
N9 N 0.60681(8) 0.17453(10) 1.10321(8) 0.0311(3) Uani 1 1 d . . . . .
N10 N 0.60058(8) 0.03824(9) 1.02551(8) 0.0280(3) Uani 1 1 d . . . . .
N11 N 0.72512(9) 0.20768(11) 1.16023(9) 0.0405(4) Uani 1 1 d . . . . .
H11A H 0.701162 0.253025 1.184637 0.049 Uiso 1 1 calc R . . . .
H11B H 0.776017 0.196872 1.167432 0.049 Uiso 1 1 calc R . . . .
N12 N 0.49022(8) 0.12880(10) 1.04865(9) 0.0328(3) Uani 1 1 d . . . . .
H12A H 0.466583 0.176880 1.069887 0.039 Uiso 1 1 calc R . . . .
H12B H 0.462787 0.090462 1.020284 0.039 Uiso 1 1 calc R . . . .
O1 O 0.63869(13) 0.1899(2) 0.77617(16) 0.0324(6) Uani 0.763(10) 1 d D . P A 1
S1 S 0.60745(7) 0.09510(10) 0.75102(6) 0.0357(4) Uani 0.763(10) 1 d D . P A 1
C11 C 0.6845(3) 0.0416(2) 0.7019(3) 0.0785(19) Uani 0.763(10) 1 d D . P A 1
H11C H 0.696844 0.079062 0.657926 0.118 Uiso 0.763(10) 1 calc GR . P A 1
H11D H 0.668069 -0.021605 0.686779 0.118 Uiso 0.763(10) 1 calc GR . P A 1
H11E H 0.731705 0.037300 0.733374 0.118 Uiso 0.763(10) 1 calc GR . P A 1
C12 C 0.60710(17) 0.02179(19) 0.83090(13) 0.0647(7) Uani 1 1 d . . . A 1
H12C H 0.656616 0.030848 0.858504 0.097 Uiso 1 1 calc GR . . A 1
H12D H 0.602677 -0.044078 0.815726 0.097 Uiso 1 1 calc GR . . A 1
H12E H 0.561832 0.038307 0.862389 0.097 Uiso 1 1 calc GR . . A 1
O1B O 0.6484(8) 0.1676(9) 0.7618(7) 0.065(4) Uiso 0.237(10) 1 d D . P A 2
S1B S 0.6333(9) 0.0663(9) 0.7453(4) 0.095(3) Uani 0.237(10) 1 d D . P A 2
C11B C 0.7251(11) 0.0200(13) 0.7300(9) 0.083(5) Uiso 0.237(10) 1 d D . P A 2
H11F H 0.720172 -0.047019 0.718693 0.125 Uiso 0.237(10) 1 calc R . P A 2
H11G H 0.750115 0.052387 0.688209 0.125 Uiso 0.237(10) 1 calc R . P A 2
H11H H 0.757951 0.028158 0.774274 0.125 Uiso 0.237(10) 1 calc R . P A 2
O2 O 0.88995(17) 0.1695(2) 1.2198(2) 0.0384(6) Uani 0.814(2) 1 d . . P B 1
S2 S 0.97120(3) 0.21264(4) 1.20512(3) 0.0384(2) Uani 0.814(2) 1 d . . P B 1
C13 C 0.97706(18) 0.2259(3) 1.10832(19) 0.0780(12) Uani 0.814(2) 1 d . . P B 1
H13A H 0.967476 0.165087 1.084493 0.117 Uiso 0.814(2) 1 calc GR . P B 1
H13B H 1.030039 0.248707 1.094839 0.117 Uiso 0.814(2) 1 calc GR . P B 1
H13C H 0.936918 0.271118 1.091854 0.117 Uiso 0.814(2) 1 calc GR . P B 1
C14 C 1.03952(13) 0.11843(18) 1.21256(15) 0.0588(6) Uani 1 1 d . . . B 1
H14A H 1.045157 0.100471 1.264589 0.088 Uiso 1 1 calc GR . . B 1
H14B H 1.091264 0.138076 1.193114 0.088 Uiso 1 1 calc GR . . B 1
H14C H 1.019934 0.064634 1.184102 0.088 Uiso 1 1 calc GR . . B 1
S2B S 0.9504(3) 0.1726(6) 1.1493(3) 0.123(3) Uani 0.186(2) 1 d . . P B 2
O2B O 0.8867(13) 0.1840(15) 1.2036(11) 0.065(7) Uiso 0.186(2) 1 d . . P B 2
C13B C 0.961(2) 0.296(3) 1.159(3) 0.205(17) Uiso 0.186(2) 1 d . . P B 2
H13D H 1.003892 0.318119 1.126744 0.307 Uiso 0.186(2) 1 calc R . P B 2
H13E H 0.911138 0.326904 1.144944 0.307 Uiso 0.186(2) 1 calc R . P B 2
H13F H 0.973659 0.311166 1.210427 0.307 Uiso 0.186(2) 1 calc R . P B 2

loop_
_atom_site_aniso_label
_atom_site_aniso_U_11
_atom_site_aniso_U_22
_atom_site_aniso_U_33
_atom_site_aniso_U_23
_atom_site_aniso_U_13
_atom_site_aniso_U_12
C1 0.0302(8) 0.0244(8) 0.0486(10) 0.0012(7) -0.0003(7) -0.0022(6)
C2 0.0292(8) 0.0245(8) 0.0494(10) -0.0025(7) -0.0010(7) 0.0021(6)
C3 0.0215(7) 0.0243(7) 0.0330(8) -0.0001(6) -0.0031(6) 0.0005(6)
C4 0.0224(7) 0.0245(7) 0.0320(8) 0.0003(6) -0.0028(6) -0.0004(6)
C5 0.0220(7) 0.0254(7) 0.0329(8) -0.0023(6) 0.0006(6) 0.0002(6)
C6 0.0245(8) 0.0287(8) 0.0378(9) 0.0005(6) -0.0009(6) -0.0020(6)
C7 0.0265(8) 0.0300(8) 0.0375(9) 0.0020(7) -0.0022(7) -0.0015(6)
C8 0.0233(7) 0.0235(7) 0.0304(8) 0.0024(6) 0.0010(6) 0.0001(6)
C9 0.0290(8) 0.0270(8) 0.0366(8) -0.0019(6) -0.0010(7) 0.0003(6)
C10 0.0244(7) 0.0262(7) 0.0327(8) 0.0023(6) 0.0022(6) 0.0009(6)
N1 0.0250(7) 0.0264(7) 0.0426(8) -0.0019(6) 0.0004(6) 0.0014(5)
N2 0.0253(7) 0.0255(7) 0.0435(8) 0.0013(6) 0.0004(6) -0.0013(5)
N3 0.0224(6) 0.0271(7) 0.0399(7) 0.0033(6) -0.0020(5) -0.0011(5)
N4 0.0251(7) 0.0321(7) 0.0423(8) 0.0063(6) -0.0027(6) -0.0042(6)
N5 0.0236(7) 0.0279(7) 0.0380(7) 0.0037(6) -0.0017(5) -0.0016(5)
N6 0.0229(7) 0.0358(8) 0.0536(9) 0.0105(7) -0.0047(6) -0.0048(6)
N7 0.0294(7) 0.0388(8) 0.0496(9) 0.0155(7) -0.0073(6) -0.0057(6)
N8 0.0243(6) 0.0264(7) 0.0350(7) -0.0017(5) -0.0011(5) 0.0004(5)
N9 0.0259(7) 0.0289(7) 0.0384(8) -0.0040(6) -0.0008(6) 0.0018(5)
N10 0.0226(6) 0.0264(6) 0.0349(7) -0.0010(5) 0.0000(5) 0.0003(5)
N11 0.0302(7) 0.0399(8) 0.0512(9) -0.0172(7) -0.0072(7) 0.0043(6)
N12 0.0221(6) 0.0307(7) 0.0456(8) -0.0043(6) -0.0010(6) 0.0034(5)
O1 0.0254(10) 0.0312(11) 0.0405(12) 0.0013(9) 0.0008(8) -0.0012(8)
S1 0.0377(6) 0.0382(6) 0.0312(5) 0.0030(3) -0.0017(3) -0.0080(3)
C11 0.089(3) 0.0426(17) 0.104(4) -0.0152(19) 0.061(3) -0.0046(18)
C12 0.0783(17) 0.0640(15) 0.0517(13) 0.0151(11) -0.0110(12) -0.0296(13)
S1B 0.114(7) 0.085(5) 0.085(3) 0.023(3) -0.022(4) -0.045(5)
O2 0.0273(11) 0.0399(12) 0.0480(15) -0.0047(13) 0.0070(10) -0.0018(8)
S2 0.0270(3) 0.0434(4) 0.0450(4) -0.0034(2) 0.0036(2) -0.0029(2)
C13 0.0456(16) 0.136(3) 0.0529(17) 0.046(2) 0.0108(14) 0.0197(18)
C14 0.0420(11) 0.0667(15) 0.0677(15) 0.0023(12) 0.0037(10) 0.0027(10)
S2B 0.068(3) 0.239(8) 0.061(3) -0.018(4) 0.006(2) -0.021(4)

loop_
_atom_type_symbol
_atom_type_description
_atom_type_scat_dispersion_real
_atom_type_scat_dispersion_imag
_atom_type_scat_source
C C 0.0181 0.0091 'International Tables Vol C Tables 4.2.6.8 and 6.1.1.4'
H H 0.0000 0.0000 'International Tables Vol C Tables 4.2.6.8 and 6.1.1.4'
N N 0.0311 0.0180 'International Tables Vol C Tables 4.2.6.8 and 6.1.1.4'
O O 0.0492 0.0322 'International Tables Vol C Tables 4.2.6.8 and 6.1.1.4'
S S 0.3331 0.5567 'International Tables Vol C Tables 4.2.6.8 and 6.1.1.4'

loop_
_geom_angle_atom_site_label_1
_geom_angle_atom_site_label_2
_geom_angle_atom_site_label_3
_geom_angle
_geom_angle_site_symmetry_1
_geom_angle_site_symmetry_3
C2 C1 H1 119.0 . .
N2 C1 H1 119.0 . .
N2 C1 C2 121.92(15) . .
C1 C2 H2 119.1 . .
N1 C2 C1 121.84(15) . .
N1 C2 H2 119.1 . .
C4 C3 C5 125.12(13) . .
N1 C3 C4 121.00(14) . .
N1 C3 C5 113.78(13) . .
C3 C4 C8 124.81(13) . .
N2 C4 C3 121.15(14) . .
N2 C4 C8 113.81(13) . .
N3 C5 C3 115.79(14) . .
N5 C5 C3 116.45(13) . .
N5 C5 N3 127.54(15) . .
N4 C6 N3 125.33(15) . .
N6 C6 N3 116.74(15) . .
N6 C6 N4 117.92(15) . .
N4 C7 N5 125.06(15) . .
N7 C7 N4 117.98(15) . .
N7 C7 N5 116.96(15) . .
N8 C8 C4 115.52(13) . .
N8 C8 N10 127.89(14) . .
N10 C8 C4 116.32(13) . .
N9 C9 N8 125.41(15) . .
N11 C9 N8 116.89(15) . .
N11 C9 N9 117.70(15) . .
N9 C10 N10 125.06(14) . .
N12 C10 N9 117.72(14) . .
N12 C10 N10 117.22(15) . .
C2 N1 C3 117.04(14) . .
C1 N2 C4 117.01(14) . .
C5 N3 C6 113.55(14) . .
C6 N4 C7 114.77(14) . .
C5 N5 C7 113.60(14) . .
C6 N6 H6A 120.0 . .
C6 N6 H6B 120.0 . .
H6A N6 H6B 120.0 . .
C7 N7 H7A 120.0 . .
C7 N7 H7B 120.0 . .
H7A N7 H7B 120.0 . .
C8 N8 C9 113.08(14) . .
C9 N9 C10 114.67(14) . .
C8 N10 C10 113.45(13) . .
C9 N11 H11A 120.0 . .
C9 N11 H11B 120.0 . .
H11A N11 H11B 120.0 . .
C10 N12 H12A 120.0 . .
C10 N12 H12B 120.0 . .
H12A N12 H12B 120.0 . .
O1 S1 C11 106.45(19) . .
O1 S1 C12 106.17(14) . .
C11 S1 C12 99.2(2) . .
S1 C11 H11C 109.5 . .
S1 C11 H11D 109.5 . .
S1 C11 H11E 109.5 . .
H11C C11 H11D 109.5 . .
H11C C11 H11E 109.5 . .
H11D C11 H11E 109.5 . .
S1 C12 H12C 109.5 . .
S1 C12 H12D 109.5 . .
S1 C12 H12E 109.5 . .
H12C C12 H12D 109.5 . .
H12C C12 H12E 109.5 . .
H12D C12 H12E 109.5 . .
O1B S1B C11B 104.6(8) . .
S1B C11B H11F 109.5 . .
S1B C11B H11G 109.5 . .
S1B C11B H11H 109.5 . .
H11F C11B H11G 109.5 . .
H11F C11B H11H 109.5 . .
H11G C11B H11H 109.5 . .
O2 S2 C13 105.5(2) . .
O2 S2 C14 105.32(17) . .
C13 S2 C14 96.89(15) . .
S2 C13 H13A 109.5 . .
S2 C13 H13B 109.5 . .
S2 C13 H13C 109.5 . .
H13A C13 H13B 109.5 . .
H13A C13 H13C 109.5 . .
H13B C13 H13C 109.5 . .
S2 C14 H14A 109.5 . .
S2 C14 H14B 109.5 . .
S2 C14 H14C 109.5 . .
H14A C14 H14B 109.5 . .
H14A C14 H14C 109.5 . .
H14B C14 H14C 109.5 . .
O2B S2B C13B 84.1(17) . .
S2B C13B H13D 109.5 . .
S2B C13B H13E 109.5 . .
S2B C13B H13F 109.5 . .
H13D C13B H13E 109.5 . .
H13D C13B H13F 109.5 . .
H13E C13B H13F 109.5 . .

loop_
_geom_bond_atom_site_label_1
_geom_bond_atom_site_label_2
_geom_bond_distance
_geom_bond_site_symmetry_2
C1 H1 0.9500 .
C1 C2 1.382(2) .
C1 N2 1.330(2) .
C2 H2 0.9500 .
C2 N1 1.332(2) .
C3 C4 1.397(2) .
C3 C5 1.495(2) .
C3 N1 1.347(2) .
C4 C8 1.496(2) .
C4 N2 1.346(2) .
C5 N3 1.331(2) .
C5 N5 1.324(2) .
C6 N3 1.365(2) .
C6 N4 1.334(2) .
C6 N6 1.332(2) .
C7 N4 1.345(2) .
C7 N5 1.365(2) .
C7 N7 1.329(2) .
C8 N8 1.326(2) .
C8 N10 1.333(2) .
C9 N8 1.361(2) .
C9 N9 1.341(2) .
C9 N11 1.336(2) .
C10 N9 1.343(2) .
C10 N10 1.360(2) .
C10 N12 1.334(2) .
N6 H6A 0.8800 .
N6 H6B 0.8800 .
N7 H7A 0.8800 .
N7 H7B 0.8800 .
N11 H11A 0.8800 .
N11 H11B 0.8800 .
N12 H12A 0.8800 .
N12 H12B 0.8800 .
O1 S1 1.518(3) .
S1 C11 1.747(3) .
S1 C12 1.783(3) .
C11 H11C 0.9800 .
C11 H11D 0.9800 .
C11 H11E 0.9800 .
C12 H12C 0.9800 .
C12 H12D 0.9800 .
C12 H12E 0.9800 .
O1B S1B 1.494(11) .
S1B C11B 1.703(14) .
C11B H11F 0.9800 .
C11B H11G 0.9800 .
C11B H11H 0.9800 .
O2 S2 1.522(3) .
S2 C13 1.764(3) .
S2 C14 1.772(2) .
C13 H13A 0.9800 .
C13 H13B 0.9800 .
C13 H13C 0.9800 .
C14 H14A 0.9800 .
C14 H14B 0.9800 .
C14 H14C 0.9800 .
S2B O2B 1.46(2) .
S2B C13B 1.77(4) .
C13B H13D 0.9800 .
C13B H13E 0.9800 .
C13B H13F 0.9800 .

loop_
_geom_hbond_atom_site_label_D
_geom_hbond_atom_site_label_H
_geom_hbond_atom_site_label_A
_geom_hbond_distance_DH
_geom_hbond_distance_HA
_geom_hbond_distance_DA
_geom_hbond_angle_DHA
_geom_hbond_site_symmetry_A
N6 H6A N9 0.88 2.48 3.340(2) 164.5 3_557
N6 H6B N1 0.88 2.67 3.176(2) 117.6 5_757
N6 H6B N3 0.88 2.17 3.037(2) 170.5 5_757
N7 H7A O2 0.88 2.07 2.887(3) 153.9 8_565
N7 H7A O2B 0.88 2.19 2.96(2) 144.9 8_565
N7 H7B O1 0.88 2.02 2.891(3) 173.2 .
N7 H7B O1B 0.88 2.05 2.894(13) 161.9 .
N11 H11A O1 0.88 2.12 2.940(3) 154.0 8_566
N11 H11A O1B 0.88 2.00 2.863(13) 165.2 8_566
N11 H11B O2 0.88 2.17 3.026(4) 162.6 .
N11 H11B O2B 0.88 1.98 2.85(2) 168.4 .
N12 H12A N4 0.88 2.42 3.295(2) 170.7 3_457
N12 H12B N2 0.88 2.60 3.1371(19) 120.2 5_657
N12 H12B N10 0.88 2.28 3.129(2) 163.2 5_657

loop_
_geom_torsion_atom_site_label_1
_geom_torsion_atom_site_label_2
_geom_torsion_atom_site_label_3
_geom_torsion_atom_site_label_4
_geom_torsion
_geom_torsion_site_symmetry_1
_geom_torsion_site_symmetry_2
_geom_torsion_site_symmetry_3
_geom_torsion_site_symmetry_4
C1 C2 N1 C3 0.8(3) . . . .
C2 C1 N2 C4 0.2(3) . . . .
C3 C4 C8 N8 -47.9(2) . . . .
C3 C4 C8 N10 137.49(16) . . . .
C3 C4 N2 C1 1.4(2) . . . .
C3 C5 N3 C6 175.52(14) . . . .
C3 C5 N5 C7 -173.03(14) . . . .
C4 C3 C5 N3 132.14(16) . . . .
C4 C3 C5 N5 -52.9(2) . . . .
C4 C3 N1 C2 0.8(2) . . . .
C4 C8 N8 C9 -170.49(14) . . . .
C4 C8 N10 C10 175.56(13) . . . .
C5 C3 C4 C8 -11.6(2) . . . .
C5 C3 C4 N2 174.28(15) . . . .
C5 C3 N1 C2 -175.84(15) . . . .
C8 C4 N2 C1 -173.34(15) . . . .
N1 C3 C4 C8 172.16(15) . . . .
N1 C3 C4 N2 -2.0(2) . . . .
N1 C3 C5 N3 -51.4(2) . . . .
N1 C3 C5 N5 123.61(16) . . . .
N2 C1 C2 N1 -1.4(3) . . . .
N2 C4 C8 N8 126.59(15) . . . .
N2 C4 C8 N10 -48.00(19) . . . .
N3 C5 N5 C7 1.3(2) . . . .
N3 C6 N4 C7 -1.7(3) . . . .
N4 C6 N3 C5 -1.0(2) . . . .
N4 C7 N5 C5 -4.4(2) . . . .
N5 C5 N3 C6 1.2(2) . . . .
N5 C7 N4 C6 4.6(3) . . . .
N6 C6 N3 C5 179.54(15) . . . .
N6 C6 N4 C7 177.79(16) . . . .
N7 C7 N4 C6 -175.90(16) . . . .
N7 C7 N5 C5 176.09(15) . . . .
N8 C8 N10 C10 1.8(2) . . . .
N8 C9 N9 C10 6.2(2) . . . .
N9 C9 N8 C8 -7.6(2) . . . .
N9 C10 N10 C8 -3.6(2) . . . .
N10 C8 N8 C9 3.4(2) . . . .
N10 C10 N9 C9 -0.1(2) . . . .
N11 C9 N8 C8 172.71(15) . . . .
N11 C9 N9 C10 -174.19(15) . . . .
N12 C10 N9 C9 179.51(15) . . . .
N12 C10 N10 C8 176.86(14) . . . .

_cod_database_fobs_code 4517258
